data_4124294
loop_
_publ_author_name
'Larson, Reed T.'
'Pemberton, Ryan P.'
'Franke, Jenna M.'
'Tantillo, Dean J.'
'Thomson, Regan J.'

_publ_section_title
;
 Total Synthesis of the Galbulimima Alkaloids Himandravine and GB17 Using
 Biomimetic Diels-Alder Reactions of Double Diene Precursors.
;
_journal_issue 34
_journal_name_full 'Journal of the American Chemical Society'
_journal_page_first 11197
_journal_page_last 11204
_journal_paper_doi 10.1021/jacs.5b07710
_journal_volume 137
_journal_year 2015
_chemical_absolute_configuration ad
_chemical_formula_moiety 'Cl, C28 H38 N O3, 0.25(C H4 O)'
_chemical_formula_sum 'C28.25 H39 Cl N O3.25'
_chemical_formula_weight 480.05
_chemical_name_systematic
;
 ?
;
_space_group_crystal_system monoclinic
_space_group_IT_number 5
_space_group_name_Hall 'C 2y'
_space_group_name_H-M_alt 'C 1 2 1'
_symmetry_space_group_name_Hall 'C 2y'
_symmetry_space_group_name_H-M 'C 1 2 1'
_atom_sites_solution_hydrogens geom
_atom_sites_solution_primary direct
_audit_creation_date 2014-05-02
_audit_creation_method
;
Olex2 1.2
(compiled 2014.03.20 svn.r2914 for OlexSys, GUI svn.r4816)
;
_cell_angle_alpha 90
_cell_angle_beta 99.683(5)
_cell_angle_gamma 90
_cell_formula_units_Z 4
_cell_length_a 19.3133(10)
_cell_length_b 8.6913(4)
_cell_length_c 18.1902(13)
_cell_measurement_reflns_used 3267
_cell_measurement_temperature 100(2)
_cell_measurement_theta_max 63.618
_cell_measurement_theta_min 4.646
_cell_volume 3009.9(3)
_computing_cell_refinement 'SAINT V7.23A (Bruker, 2005)'
_computing_data_collection 'APEX2 V2.1-4 (Bruker, 2007)'
_computing_data_reduction 'Bruker SAINT'
_computing_molecular_graphics 'Olex2 (Dolomanov et al., 2009)'
_computing_publication_material 'Olex2 (Dolomanov et al., 2009)'
_computing_structure_refinement 'ShelXL (Sheldrick, 2008)'
_computing_structure_solution 'ShelXS (Sheldrick, 2008)'
_diffrn_ambient_temperature 100.0
_diffrn_detector_area_resol_mean 8
_diffrn_measured_fraction_theta_full 0.886
_diffrn_measured_fraction_theta_max 0.961
_diffrn_measurement_device_type 'Bruker Kappa APEX CCD area detector'
_diffrn_measurement_method '\w and \f scans'
_diffrn_radiation_monochromator 'MX optics'
_diffrn_radiation_type CuK\a
_diffrn_radiation_wavelength 1.54178
_diffrn_reflns_av_R_equivalents 0.0831
_diffrn_reflns_av_unetI/netI 0.1007
_diffrn_reflns_laue_measured_fraction_full 0.886
_diffrn_reflns_laue_measured_fraction_max 0.961
_diffrn_reflns_limit_h_max 22
_diffrn_reflns_limit_h_min -21
_diffrn_reflns_limit_k_max 10
_diffrn_reflns_limit_k_min -9
_diffrn_reflns_limit_l_max 20
_diffrn_reflns_limit_l_min -19
_diffrn_reflns_number 11750
_diffrn_reflns_point_group_measured_fraction_full 0.832
_diffrn_reflns_point_group_measured_fraction_max 0.904
_diffrn_reflns_theta_full 67.679
_diffrn_reflns_theta_max 64.334
_diffrn_reflns_theta_min 2.464
_diffrn_source microsource
_exptl_absorpt_coefficient_mu 1.324
_exptl_absorpt_correction_T_max 0.7524
_exptl_absorpt_correction_T_min 0.6307
_exptl_absorpt_correction_type multi-scan
_exptl_absorpt_process_details
;
SADABS-2012/1 (Bruker,2012) was used for absorption correction.
wR2(int) was 0.0936 before and 0.0570 after correction.
The Ratio of minimum to maximum transmission is 0.8383.
The \l/2 correction factor is 0.0015.
;
_exptl_crystal_colour colorless
_exptl_crystal_density_diffrn 1.059
_exptl_crystal_description plate
_exptl_crystal_F_000 1034
_exptl_crystal_size_max 0.184
_exptl_crystal_size_mid 0.131
_exptl_crystal_size_min 0.01
_refine_diff_density_max 0.634
_refine_diff_density_min -0.321
_refine_diff_density_rms 0.097
_refine_ls_abs_structure_details
;
 Flack x determined using 826 quotients [(I+)-(I-)]/[(I+)+(I-)]
 (Parsons and Flack (2004), Acta Cryst. A60, s61).
;
_refine_ls_abs_structure_Flack -0.01(5)
_refine_ls_extinction_method none
_refine_ls_goodness_of_fit_ref 1.006
_refine_ls_hydrogen_treatment constr
_refine_ls_matrix_type full
_refine_ls_number_parameters 411
_refine_ls_number_reflns 4546
_refine_ls_number_restraints 276
_refine_ls_restrained_S_all 0.980
_refine_ls_R_factor_all 0.1655
_refine_ls_R_factor_gt 0.0996
_refine_ls_shift/su_max 0.000
_refine_ls_shift/su_mean 0.000
_refine_ls_structure_factor_coef Fsqd
_refine_ls_weighting_details 'w=1/[\s^2^(Fo^2^)+(0.2000P)^2^] where P=(Fo^2^+2Fc^2^)/3'
_refine_ls_weighting_scheme calc
_refine_ls_wR_factor_gt 0.2531
_refine_ls_wR_factor_ref 0.3085
_reflns_Friedel_coverage 0.751
_reflns_friedel_fraction_full 0.768
_reflns_friedel_fraction_max 0.838
_reflns_number_gt 2582
_reflns_number_total 4546
_reflns_threshold_expression 'I > 2\s(I)'
_cod_data_source_file ja5b07710_si_002.cif
_cod_data_source_block n3406
_cod_depositor_comments 'Adding full bibliography for 4124293--4124295.cif.'
_cod_database_code 4124294
_shelxl_version_number 2013-4
_shelx_space_group_comment
;
The symmetry employed for this shelxl refinement is uniquely defined
by the following loop, which should always be used as a source of
symmetry information in preference to the above space-group names.
They are only intended as comments.
;
_shelx_estimated_absorpt_t_max 0.987
_shelx_estimated_absorpt_t_min 0.793
_olex2_refinement_description
;
1. Fixed Uiso
 At 1.2 times of:
  All C(H) groups, All C(H,H) groups, All N(H,H) groups
 At 1.5 times of:
  All C(H,H,H) groups, All O(H) groups
2. Restrained distances
 C23-C22 \\sim C23B-C22B \\sim C23A-C22A
 with sigma of 0.01
 O3-C22 \\sim O3-C22B \\sim O3-C22A
 with sigma of 0.01
3. Rigid bond restraints
 C23A, C28A, C27A, C26A, C25A, C24A, C23B, C24B, C25B, C26B, C27B, C28B, C23,
 C24, C25, C26, C27, C28, C22, C22B, C22A
 with sigma for 1-2 distances of 0.01 and sigma for 1-3 distances of 0.01
 C1S, O1S
 with sigma for 1-2 distances of 0.01 and sigma for 1-3 distances of 0.01
4. Uiso/Uaniso restraints and constraints
C23A \\sim C28A \\sim C27A \\sim C26A \\sim C25A \\sim C24A \\sim C23B \\sim
C24B \\sim C25B \\sim C26B \\sim C27B \\sim C28B \\sim C23 \\sim C24 \\sim C25
\\sim C26 \\sim C27 \\sim C28 \\sim C22 \\sim C22B \\sim C22A: within 1.7A with
sigma of 0.01 and sigma for terminal atoms of 0.02
C1S \\sim O1S: within 1.7A with sigma of 0.01 and sigma for terminal atoms of
0.02
Uanis(C1S) \\sim Ueq, Uanis(O1S) \\sim Ueq: with sigma of 0.01 and sigma for
terminal atoms of 0.002
5. Others
 1*[Sof(C22B)+Sof(H22E)+Sof(H22F)+Sof(C23B)+Sof(C24B)+Sof(H24B)+Sof(C25B)+
 Sof(H25B)+Sof(C26B)+Sof(H26B)+Sof(C27B)+Sof(H27B)+Sof(C28B)+Sof(H28B)]+1*
 [Sof(C22A)+Sof(H22C)+Sof(H22D)+Sof(C23A)+Sof(C24A)+Sof(H24A)+Sof(C25A)+
 Sof(H25A)+Sof(C26A)+Sof(H26A)+Sof(C27A)+Sof(H27A)+Sof(C28A)+Sof(H28A)]+1*
 [Sof(C22)+Sof(H22A)+Sof(H22B)+Sof(C26)+Sof(H26)+Sof(C25)+Sof(H25)+Sof(C24)+
 Sof(H24)+Sof(C23)+Sof(C28)+Sof(H28)+Sof(C27)+Sof(H27)]=1 with esd of 0.0001
 Sof(C22B)=Sof(H22E)=Sof(H22F)=Sof(C23B)=Sof(C24B)=Sof(H24B)=Sof(C25B)=
 Sof(H25B)=Sof(C26B)=Sof(H26B)=Sof(C27B)=Sof(H27B)=Sof(C28B)=Sof(H28B)=FVAR(1)
 Sof(C22)=Sof(H22A)=Sof(H22B)=Sof(C26)=Sof(H26)=Sof(C25)=Sof(H25)=Sof(C24)=
 Sof(H24)=Sof(C23)=Sof(C28)=Sof(H28)=Sof(C27)=Sof(H27)=FVAR(2)
 Sof(C22A)=Sof(H22C)=Sof(H22D)=Sof(C23A)=Sof(C24A)=Sof(H24A)=Sof(C25A)=
 Sof(H25A)=Sof(C26A)=Sof(H26A)=Sof(C27A)=Sof(H27A)=Sof(C28A)=Sof(H28A)=FVAR(3)
 Fixed Sof: O1S(0.25) H1S(0.25) C1S(0.25) H1SA(0.25) H1SB(0.25) H1SC(0.25)
6.a Ternary CH refined with riding coordinates:
 C1(H1), C5(H5), C7(H7), C10(H10), C13(H13), C16(H16), C20(H20)
6.b Secondary CH2 refined with riding coordinates:
 N1(H1A,H1B), C4(H4A,H4B), C6(H6A,H6B), C8(H8A,H8B), C9(H9A,H9B), C17(H17A,
 H17B), C18(H18A,H18B), C19(H19A,H19B), C22(H22A,H22B), C22A(H22C,H22D),
 C22B(H22E,H22F)
6.c Me refined with riding coordinates:
 C1S(H1SA,H1SB,H1SC)
6.d Aromatic/amide H refined with riding coordinates:
 C3(H3), C14(H14), C26(H26), C25(H25), C24(H24), C28(H28), C27(H27),
 C24A(H24A), C25A(H25A), C26A(H26A), C27A(H27A), C28A(H28A), C24B(H24B),
 C25B(H25B), C26B(H26B), C27B(H27B), C28B(H28B)
6.e Fitted hexagon refined as free rotating group:
 C26(C25,C24,C23,C28,C27), C23A(C24A,C25A,C26A,C27A,C28A), C23B(C24B,C25B,C26B,
 C27B,C28B)
6.f Tetrahedral OH refined with riding coordinates:
 O1S(H1S)
6.g Idealised Me refined as rotating group:
 C15(H15A,H15B,H15C), C21(H21A,H21B,H21C)
;

loop_
_space_group_symop_operation_xyz
'x, y, z'
'-x, y, -z'
'x+1/2, y+1/2, z'
'-x+1/2, y+1/2, -z'

loop_
_atom_site_label
_atom_site_type_symbol
_atom_site_fract_x
_atom_site_fract_y
_atom_site_fract_z
_atom_site_U_iso_or_equiv
_atom_site_adp_type
_atom_site_occupancy
_atom_site_site_symmetry_order
_atom_site_calc_flag
_atom_site_refinement_flags_posn
_atom_site_refinement_flags_adp
_atom_site_refinement_flags_occupancy
_atom_site_disorder_assembly
_atom_site_disorder_group
Cl1 Cl 0.66689(12) 0.0157(3) 1.00011(17) 0.0657(9) Uani 1 1 d . . . . .
O1 O 0.4373(5) 0.1647(10) 0.8575(6) 0.093(3) Uani 1 1 d . . . . .
O2 O 0.4555(5) 0.4005(11) 0.8114(8) 0.116(4) Uani 1 1 d . . . . .
O3 O 0.6311(6) 0.3297(16) 0.5386(7) 0.121(4) Uani 1 1 d . . . . .
N1 N 0.6837(5) 0.3655(9) 0.9822(6) 0.062(3) Uani 1 1 d . . . . .
H1A H 0.7292 0.4170 0.9811 0.075 Uiso 1 1 calc R . . . .
H1B H 0.6921 0.2531 0.9845 0.075 Uiso 1 1 calc R . . . .
C1 C 0.5964(5) 0.2907(12) 0.7834(8) 0.065(3) Uani 1 1 d . . . . .
H1 H 0.5733 0.3869 0.7612 0.079 Uiso 1 1 calc R . . . .
C2 C 0.6569(5) 0.3388(10) 0.8448(7) 0.060(3) Uani 1 1 d . . . . .
C3 C 0.7225(5) 0.3337(12) 0.8352(7) 0.058(3) Uani 1 1 d . . . . .
H3 H 0.7576 0.3639 0.8757 0.070 Uiso 1 1 calc R . . . .
C4 C 0.7461(6) 0.2826(15) 0.7637(7) 0.069(3) Uani 1 1 d . . . . .
H4A H 0.7826 0.3544 0.7524 0.083 Uiso 1 1 calc R . . . .
H4B H 0.7677 0.1793 0.7715 0.083 Uiso 1 1 calc R . . . .
C5 C 0.6873(7) 0.2761(16) 0.6972(8) 0.076(4) Uani 1 1 d . . . . .
H5 H 0.6749 0.3837 0.6805 0.092 Uiso 1 1 calc R . . . .
C6 C 0.7112(8) 0.190(2) 0.6332(9) 0.102(5) Uani 1 1 d . . . . .
H6A H 0.7522 0.2432 0.6189 0.122 Uiso 1 1 calc R . . . .
H6B H 0.7263 0.0849 0.6501 0.122 Uiso 1 1 calc R . . . .
C7 C 0.6542(11) 0.179(3) 0.5663(11) 0.122(6) Uani 1 1 d . . . . .
H7 H 0.6710 0.1177 0.5261 0.147 Uiso 1 1 calc R . . . .
C8 C 0.5909(9) 0.099(2) 0.5901(10) 0.112(6) Uani 1 1 d . . . . .
H8A H 0.5524 0.0937 0.5467 0.134 Uiso 1 1 calc R . . . .
H8B H 0.6039 -0.0072 0.6059 0.134 Uiso 1 1 calc R . . . .
C9 C 0.5646(8) 0.183(2) 0.6537(9) 0.096(5) Uani 1 1 d . . . . .
H9A H 0.5469 0.2862 0.6364 0.115 Uiso 1 1 calc R . . . .
H9B H 0.5252 0.1249 0.6687 0.115 Uiso 1 1 calc R . . . .
C10 C 0.6225(6) 0.2007(14) 0.7199(8) 0.071(3) Uani 1 1 d . . . . .
H10 H 0.6363 0.0953 0.7390 0.085 Uiso 1 1 calc R . . . .
C11 C 0.5421(5) 0.2002(13) 0.8150(7) 0.063(3) Uani 1 1 d . . . . .
C12 C 0.4767(7) 0.2694(14) 0.8260(9) 0.081(4) Uani 1 1 d . . . . .
C13 C 0.4765(6) 0.0271(16) 0.8735(9) 0.084(4) Uani 1 1 d . . . . .
H13 H 0.4879 0.0132 0.9288 0.101 Uiso 1 1 calc R . . . .
C14 C 0.5428(6) 0.0588(12) 0.8436(9) 0.080(4) Uani 1 1 d . . . . .
H14 H 0.5803 -0.0124 0.8449 0.096 Uiso 1 1 calc R . . . .
C15 C 0.4360(7) -0.1096(18) 0.8398(11) 0.098(5) Uani 1 1 d . . . . .
H15A H 0.3921 -0.1182 0.8597 0.147 Uiso 1 1 calc GR . . . .
H15B H 0.4641 -0.2029 0.8520 0.147 Uiso 1 1 calc GR . . . .
H15C H 0.4253 -0.0971 0.7855 0.147 Uiso 1 1 calc GR . . . .
C16 C 0.6344(6) 0.4029(12) 0.9130(9) 0.066(4) Uani 1 1 d . . . . .
H16 H 0.5883 0.3543 0.9173 0.079 Uiso 1 1 calc R . . . .
C17 C 0.6228(6) 0.5774(12) 0.9098(9) 0.077(4) Uani 1 1 d . . . . .
H17A H 0.6676 0.6302 0.9068 0.093 Uiso 1 1 calc R . . . .
H17B H 0.5886 0.6042 0.8647 0.093 Uiso 1 1 calc R . . . .
C18 C 0.5955(7) 0.6293(14) 0.9780(11) 0.100(6) Uani 1 1 d . . . . .
H18A H 0.5909 0.7428 0.9769 0.120 Uiso 1 1 calc R . . . .
H18B H 0.5482 0.5852 0.9773 0.120 Uiso 1 1 calc R . . . .
C19 C 0.6419(8) 0.5829(14) 1.0484(11) 0.086(5) Uani 1 1 d . . . . .
H19A H 0.6870 0.6391 1.0529 0.103 Uiso 1 1 calc R . . . .
H19B H 0.6193 0.6119 1.0914 0.103 Uiso 1 1 calc R . . . .
C20 C 0.6557(7) 0.4155(14) 1.0507(10) 0.072(4) Uani 1 1 d . . . . .
H20 H 0.6104 0.3606 1.0517 0.086 Uiso 1 1 calc R . . . .
C21 C 0.7069(8) 0.3673(16) 1.1168(10) 0.094(5) Uani 1 1 d . . . . .
H21A H 0.7108 0.2549 1.1176 0.141 Uiso 1 1 calc GR . . . .
H21B H 0.6909 0.4027 1.1622 0.141 Uiso 1 1 calc GR . . . .
H21C H 0.7529 0.4126 1.1141 0.141 Uiso 1 1 calc GR . . . .
C22 C 0.685(2) 0.389(5) 0.497(2) 0.127(7) Uani 0.469(4) 1 d . U P A 1
H22A H 0.7274 0.4098 0.5346 0.153 Uiso 0.469(4) 1 calc R . P A 1
H22B H 0.6679 0.4899 0.4764 0.153 Uiso 0.469(4) 1 calc R . P A 1
C26 C 0.7694(16) 0.183(3) 0.3148(13) 0.113(7) Uani 0.469(4) 1 d . U P A 1
H26 H 0.7895 0.1432 0.2746 0.135 Uiso 0.469(4) 1 calc R . P A 1
C25 C 0.8113(13) 0.208(3) 0.3837(16) 0.128(7) Uani 0.469(4) 1 d G U P A 1
H25 H 0.8601 0.1850 0.3906 0.154 Uiso 0.469(4) 1 calc R . P A 1
C24 C 0.7819(16) 0.266(3) 0.4426(12) 0.132(7) Uani 0.469(4) 1 d G U P A 1
H24 H 0.8106 0.2831 0.4897 0.158 Uiso 0.469(4) 1 calc R . P A 1
C23 C 0.7106(17) 0.300(3) 0.4326(13) 0.129(6) Uani 0.469(4) 1 d G U P A 1
C28 C 0.6686(13) 0.275(3) 0.3637(16) 0.129(7) Uani 0.469(4) 1 d G U P A 1
H28 H 0.6199 0.2977 0.3568 0.155 Uiso 0.469(4) 1 calc R . P A 1
C27 C 0.6981(15) 0.216(3) 0.3048(12) 0.120(7) Uani 0.469(4) 1 d G U P A 1
H27 H 0.6694 0.1995 0.2577 0.144 Uiso 0.469(4) 1 calc R . P A 1
C22A C 0.579(3) 0.339(5) 0.469(3) 0.110(9) Uani 0.252(4) 1 d . U P A 2
H22C H 0.5333 0.3003 0.4794 0.132 Uiso 0.252(4) 1 calc R . P A 2
H22D H 0.5941 0.2716 0.4313 0.132 Uiso 0.252(4) 1 calc R . P A 2
C23A C 0.568(3) 0.505(3) 0.437(2) 0.104(6) Uani 0.252(4) 1 d . U P A 2
C24A C 0.592(3) 0.522(4) 0.369(2) 0.104(6) Uani 0.252(4) 1 d G U P A 2
H24A H 0.6067 0.4349 0.3447 0.125 Uiso 0.252(4) 1 calc R . P A 2
C25A C 0.593(3) 0.667(5) 0.3371(18) 0.103(6) Uani 0.252(4) 1 d G U P A 2
H25A H 0.6085 0.6789 0.2907 0.123 Uiso 0.252(4) 1 calc R . P A 2
C26A C 0.570(3) 0.795(4) 0.373(2) 0.103(6) Uani 0.252(4) 1 d G U P A 2
H26A H 0.5712 0.8939 0.3509 0.123 Uiso 0.252(4) 1 calc R . P A 2
C27A C 0.547(2) 0.778(4) 0.441(2) 0.104(6) Uani 0.252(4) 1 d G U P A 2
H27A H 0.5320 0.8650 0.4651 0.124 Uiso 0.252(4) 1 calc R . P A 2
C28A C 0.546(2) 0.633(4) 0.4727(18) 0.105(7) Uani 0.252(4) 1 d G U P A 2
H28A H 0.5302 0.6210 0.5191 0.126 Uiso 0.252(4) 1 calc R . P A 2
C22B C 0.680(2) 0.451(6) 0.522(3) 0.115(7) Uani 0.279(4) 1 d . U P A 3
H22E H 0.7204 0.4045 0.5030 0.137 Uiso 0.279(4) 1 calc R . P A 3
H22F H 0.6982 0.5104 0.5677 0.137 Uiso 0.279(4) 1 calc R . P A 3
C23B C 0.637(2) 0.557(4) 0.4620(19) 0.102(6) Uani 0.279(4) 1 d . U P A 3
C24B C 0.600(2) 0.512(3) 0.393(2) 0.104(6) Uani 0.279(4) 1 d G U P A 3
H24B H 0.5999 0.4069 0.3787 0.124 Uiso 0.279(4) 1 calc R . P A 3
C25B C 0.564(2) 0.621(4) 0.3455(16) 0.103(6) Uani 0.279(4) 1 d G U P A 3
H25B H 0.5386 0.5899 0.2985 0.123 Uiso 0.279(4) 1 calc R . P A 3
C26B C 0.565(2) 0.774(4) 0.3666(19) 0.102(6) Uani 0.279(4) 1 d G U P A 3
H26B H 0.5398 0.8487 0.3341 0.123 Uiso 0.279(4) 1 calc R . P A 3
C27B C 0.602(2) 0.820(3) 0.435(2) 0.100(6) Uani 0.279(4) 1 d G U P A 3
H27B H 0.6023 0.9246 0.4499 0.120 Uiso 0.279(4) 1 calc R . P A 3
C28B C 0.6382(19) 0.711(4) 0.4831(15) 0.098(7) Uani 0.279(4) 1 d G U P A 3
H28B H 0.6635 0.7417 0.5301 0.118 Uiso 0.279(4) 1 calc R . P A 3
O1S O 0.824(2) 0.233(5) 0.291(3) 0.108(12) Uani 0.25 1 d . U P B 2
H1S H 0.8006 0.2277 0.3252 0.161 Uiso 0.25 1 calc R . P B 2
C1S C 0.892(3) 0.207(8) 0.318(4) 0.095(12) Uani 0.25 1 d . U P B 2
H1SA H 0.9213 0.2513 0.2847 0.142 Uiso 0.25 1 calc R . P B 2
H1SB H 0.9003 0.0957 0.3225 0.142 Uiso 0.25 1 calc R . P B 2
H1SC H 0.9036 0.2546 0.3675 0.142 Uiso 0.25 1 calc R . P B 2

loop_
_atom_site_aniso_label
_atom_site_aniso_U_11
_atom_site_aniso_U_22
_atom_site_aniso_U_33
_atom_site_aniso_U_23
_atom_site_aniso_U_13
_atom_site_aniso_U_12
Cl1 0.0603(13) 0.0305(9) 0.111(2) 0.0050(15) 0.0277(14) 0.0032(12)
O1 0.069(5) 0.062(5) 0.158(10) 0.019(6) 0.050(6) -0.001(4)
O2 0.078(6) 0.063(5) 0.219(14) 0.031(7) 0.061(7) 0.011(5)
O3 0.115(8) 0.137(10) 0.106(9) 0.039(8) 0.008(7) -0.030(8)
N1 0.060(5) 0.029(4) 0.106(9) -0.002(4) 0.037(6) -0.005(4)
C1 0.046(6) 0.041(5) 0.110(11) 0.014(6) 0.014(6) -0.009(5)
C2 0.046(6) 0.030(4) 0.108(10) 0.017(5) 0.024(6) -0.005(4)
C3 0.045(5) 0.055(6) 0.078(9) 0.007(6) 0.017(5) 0.002(5)
C4 0.060(6) 0.078(7) 0.071(10) 0.013(7) 0.017(7) -0.007(6)
C5 0.079(8) 0.073(8) 0.079(11) 0.021(7) 0.018(8) -0.005(7)
C6 0.085(9) 0.135(13) 0.087(13) 0.016(10) 0.019(9) -0.021(10)
C7 0.143(15) 0.127(15) 0.096(15) 0.024(12) 0.017(13) -0.032(13)
C8 0.115(12) 0.118(13) 0.097(14) 0.007(11) 0.004(10) -0.034(11)
C9 0.087(9) 0.097(10) 0.104(13) -0.009(9) 0.020(9) -0.023(8)
C10 0.070(7) 0.054(6) 0.086(10) 0.005(6) 0.009(7) -0.011(6)
C11 0.042(5) 0.058(6) 0.094(10) 0.008(6) 0.023(6) -0.003(5)
C12 0.066(7) 0.052(7) 0.134(13) 0.004(7) 0.041(8) -0.004(6)
C13 0.068(7) 0.053(6) 0.136(12) 0.001(9) 0.030(7) -0.022(7)
C14 0.047(6) 0.044(6) 0.152(13) 0.009(6) 0.025(7) -0.011(4)
C15 0.072(8) 0.075(9) 0.151(16) -0.022(10) 0.030(9) -0.029(7)
C16 0.054(6) 0.036(5) 0.114(12) 0.003(6) 0.035(8) -0.008(5)
C17 0.045(6) 0.042(5) 0.148(14) 0.000(7) 0.025(8) 0.004(5)
C18 0.067(8) 0.040(6) 0.20(2) -0.025(9) 0.055(11) -0.004(6)
C19 0.081(9) 0.044(6) 0.143(16) -0.027(8) 0.051(10) -0.005(6)
C20 0.065(8) 0.049(6) 0.111(13) -0.015(7) 0.045(9) -0.011(6)
C21 0.107(11) 0.070(8) 0.121(14) -0.031(9) 0.067(11) -0.029(8)
C22 0.187(15) 0.103(13) 0.089(13) 0.011(10) 0.011(12) -0.009(13)
C26 0.185(17) 0.063(11) 0.087(14) 0.003(11) 0.012(13) -0.016(14)
C25 0.193(16) 0.085(12) 0.100(15) 0.002(12) 0.007(12) -0.012(14)
C24 0.196(16) 0.097(13) 0.097(14) -0.002(11) 0.008(13) -0.011(14)
C23 0.192(15) 0.105(12) 0.086(12) 0.007(10) 0.013(12) -0.015(13)
C28 0.188(16) 0.106(13) 0.090(13) 0.005(11) 0.013(12) -0.019(14)
C27 0.186(17) 0.083(12) 0.086(13) -0.002(11) 0.010(13) -0.019(14)
C22A 0.162(19) 0.091(13) 0.077(17) 0.012(14) 0.022(17) -0.008(16)
C23A 0.157(14) 0.090(10) 0.071(11) 0.008(10) 0.032(11) -0.003(11)
C24A 0.158(14) 0.088(10) 0.071(12) 0.006(10) 0.032(11) 0.000(12)
C25A 0.157(14) 0.087(11) 0.070(11) 0.005(10) 0.034(11) 0.001(11)
C26A 0.157(14) 0.088(10) 0.068(11) 0.002(10) 0.034(11) 0.002(11)
C27A 0.157(15) 0.089(11) 0.070(12) 0.002(10) 0.035(11) 0.003(12)
C28A 0.158(16) 0.091(12) 0.072(13) 0.007(11) 0.034(13) -0.003(13)
C22B 0.172(15) 0.097(13) 0.076(13) 0.009(11) 0.025(12) -0.004(13)
C23B 0.156(14) 0.091(10) 0.067(11) 0.009(10) 0.038(11) -0.005(11)
C24B 0.157(14) 0.088(10) 0.071(11) 0.005(10) 0.034(11) -0.001(11)
C25B 0.158(14) 0.088(10) 0.068(11) 0.003(10) 0.034(11) 0.001(11)
C26B 0.157(14) 0.087(10) 0.067(11) 0.000(10) 0.034(11) 0.003(11)
C27B 0.154(15) 0.090(10) 0.064(12) -0.002(10) 0.040(12) 0.001(12)
C28B 0.150(16) 0.093(11) 0.062(13) 0.001(11) 0.044(12) -0.002(13)
O1S 0.107(12) 0.107(12) 0.108(12) 0.000(3) 0.018(3) 0.000(3)
C1S 0.096(12) 0.094(13) 0.095(13) 0.000(3) 0.016(3) -0.001(3)

loop_
_atom_type_symbol
_atom_type_description
_atom_type_scat_dispersion_real
_atom_type_scat_dispersion_imag
_atom_type_scat_source
C C 0.0181 0.0091 'International Tables Vol C Tables 4.2.6.8 and 6.1.1.4'
H H 0.0000 0.0000 'International Tables Vol C Tables 4.2.6.8 and 6.1.1.4'
Cl Cl 0.3639 0.7018 'International Tables Vol C Tables 4.2.6.8 and 6.1.1.4'
N N 0.0311 0.0180 'International Tables Vol C Tables 4.2.6.8 and 6.1.1.4'
O O 0.0492 0.0322 'International Tables Vol C Tables 4.2.6.8 and 6.1.1.4'

loop_
_geom_angle_atom_site_label_1
_geom_angle_atom_site_label_2
_geom_angle_atom_site_label_3
_geom_angle
C12 O1 C13 109.3(9)
C7 O3 C22 107(2)
C7 O3 C22A 118(2)
C7 O3 C22B 123(2)
H1A N1 H1B 107.9
C16 N1 H1A 109.3
C16 N1 H1B 109.3
C16 N1 C20 111.8(9)
C20 N1 H1A 109.3
C20 N1 H1B 109.3
C2 C1 H1 107.5
C2 C1 C10 112.2(9)
C10 C1 H1 107.5
C11 C1 H1 107.5
C11 C1 C2 111.1(10)
C11 C1 C10 110.9(9)
C3 C2 C1 122.0(11)
C3 C2 C16 123.2(12)
C16 C2 C1 114.5(9)
C2 C3 H3 117.9
C2 C3 C4 124.2(11)
C4 C3 H3 117.9
C3 C4 H4A 108.8
C3 C4 H4B 108.8
H4A C4 H4B 107.7
C5 C4 C3 113.8(10)
C5 C4 H4A 108.8
C5 C4 H4B 108.8
C4 C5 H5 108.5
C4 C5 C6 110.3(12)
C4 C5 C10 109.7(11)
C6 C5 H5 108.5
C6 C5 C10 111.3(12)
C10 C5 H5 108.5
C5 C6 H6A 109.2
C5 C6 H6B 109.2
H6A C6 H6B 107.9
C7 C6 C5 112.1(15)
C7 C6 H6A 109.2
C7 C6 H6B 109.2
O3 C7 C6 111.3(17)
O3 C7 H7 110.0
O3 C7 C8 107.0(17)
C6 C7 H7 110.0
C6 C7 C8 108.3(14)
C8 C7 H7 110.0
C7 C8 H8A 109.1
C7 C8 H8B 109.1
H8A C8 H8B 107.8
C9 C8 C7 112.5(15)
C9 C8 H8A 109.1
C9 C8 H8B 109.1
C8 C9 H9A 109.5
C8 C9 H9B 109.5
H9A C9 H9B 108.0
C10 C9 C8 110.9(13)
C10 C9 H9A 109.5
C10 C9 H9B 109.5
C1 C10 H10 107.7
C5 C10 C1 111.7(10)
C5 C10 H10 107.7
C9 C10 C1 110.8(11)
C9 C10 C5 111.0(12)
C9 C10 H10 107.7
C12 C11 C1 121.2(10)
C14 C11 C1 132.2(10)
C14 C11 C12 106.3(10)
O1 C12 C11 110.0(10)
O2 C12 O1 121.2(11)
O2 C12 C11 128.8(11)
O1 C13 H13 109.2
O1 C13 C14 103.2(10)
O1 C13 C15 111.2(11)
C14 C13 H13 109.2
C15 C13 H13 109.2
C15 C13 C14 114.6(13)
C11 C14 C13 111.0(11)
C11 C14 H14 124.5
C13 C14 H14 124.5
C13 C15 H15A 109.5
C13 C15 H15B 109.5
C13 C15 H15C 109.5
H15A C15 H15B 109.5
H15A C15 H15C 109.5
H15B C15 H15C 109.5
N1 C16 C2 112.9(9)
N1 C16 H16 107.2
N1 C16 C17 108.6(12)
C2 C16 H16 107.2
C2 C16 C17 113.5(11)
C17 C16 H16 107.2
C16 C17 H17A 109.7
C16 C17 H17B 109.7
H17A C17 H17B 108.2
C18 C17 C16 109.6(12)
C18 C17 H17A 109.7
C18 C17 H17B 109.7
C17 C18 H18A 109.0
C17 C18 H18B 109.0
H18A C18 H18B 107.8
C19 C18 C17 112.8(11)
C19 C18 H18A 109.0
C19 C18 H18B 109.0
C18 C19 H19A 109.3
C18 C19 H19B 109.3
H19A C19 H19B 107.9
C20 C19 C18 111.7(14)
C20 C19 H19A 109.3
C20 C19 H19B 109.3
N1 C20 H20 108.4
C19 C20 N1 110.5(13)
C19 C20 H20 108.4
C19 C20 C21 113.1(14)
C21 C20 N1 107.9(10)
C21 C20 H20 108.4
C20 C21 H21A 109.5
C20 C21 H21B 109.5
C20 C21 H21C 109.5
H21A C21 H21B 109.5
H21A C21 H21C 109.5
H21B C21 H21C 109.5
O3 C22 H22A 106.4
O3 C22 H22B 106.4
O3 C22 C23 124(3)
H22A C22 H22B 106.5
C23 C22 H22A 106.4
C23 C22 H22B 106.4
C25 C26 H26 120.0
C25 C26 C27 120.0
C27 C26 H26 120.0
C26 C25 H25 120.0
C26 C25 C24 120.0
C24 C25 H25 120.0
C25 C24 H24 120.0
C23 C24 C25 120.0
C23 C24 H24 120.0
C24 C23 C22 116(3)
C24 C23 C28 120.0
C28 C23 C22 123(3)
C23 C28 H28 120.0
C27 C28 C23 120.0
C27 C28 H28 120.0
C26 C27 H27 120.0
C28 C27 C26 120.0
C28 C27 H27 120.0
O3 C22A H22C 108.8
O3 C22A H22D 108.8
O3 C22A C23A 114(3)
H22C C22A H22D 107.7
C23A C22A H22C 108.8
C23A C22A H22D 108.8
C24A C23A C22A 113(4)
C24A C23A C28A 120.0
C28A C23A C22A 126(3)
C23A C24A H24A 120.0
C25A C24A C23A 120.0
C25A C24A H24A 120.0
C24A C25A H25A 120.0
C24A C25A C26A 120.0
C26A C25A H25A 120.0
C25A C26A H26A 120.0
C27A C26A C25A 120.0
C27A C26A H26A 120.0
C26A C27A H27A 120.0
C26A C27A C28A 120.0
C28A C27A H27A 120.0
C23A C28A H28A 120.0
C27A C28A C23A 120.0
C27A C28A H28A 120.0
O3 C22B H22E 110.4
O3 C22B H22F 110.4
O3 C22B C23B 106(3)
H22E C22B H22F 108.6
C23B C22B H22E 110.4
C23B C22B H22F 110.4
C24B C23B C22B 127(3)
C24B C23B C28B 120.0
C28B C23B C22B 113(3)
C23B C24B H24B 120.0
C25B C24B C23B 120.0
C25B C24B H24B 120.0
C24B C25B H25B 120.0
C24B C25B C26B 120.0
C26B C25B H25B 120.0
C25B C26B H26B 120.0
C25B C26B C27B 120.0
C27B C26B H26B 120.0
C26B C27B H27B 120.0
C28B C27B C26B 120.0
C28B C27B H27B 120.0
C23B C28B H28B 120.0
C27B C28B C23B 120.0
C27B C28B H28B 120.0
C1S O1S H1S 109.5
O1S C1S H1SA 109.5
O1S C1S H1SB 109.5
O1S C1S H1SC 109.5
H1SA C1S H1SB 109.5
H1SA C1S H1SC 109.5
H1SB C1S H1SC 109.5

loop_
_geom_bond_atom_site_label_1
_geom_bond_atom_site_label_2
_geom_bond_distance
O1 C12 1.372(14)
O1 C13 1.419(17)
O2 C12 1.225(15)
O3 C7 1.45(2)
O3 C22 1.48(3)
O3 C22A 1.48(3)
O3 C22B 1.48(3)
N1 H1A 0.9900
N1 H1B 0.9900
N1 C16 1.482(17)
N1 C20 1.503(16)
C1 H1 1.0000
C1 C2 1.532(18)
C1 C10 1.548(18)
C1 C11 1.500(14)
C2 C3 1.308(13)
C2 C16 1.491(18)
C3 H3 0.9500
C3 C4 1.516(16)
C4 H4A 0.9900
C4 H4B 0.9900
C4 C5 1.514(19)
C5 H5 1.0000
C5 C6 1.52(2)
C5 C10 1.530(16)
C6 H6A 0.9900
C6 H6B 0.9900
C6 C7 1.50(2)
C7 H7 1.0000
C7 C8 1.53(2)
C8 H8A 0.9900
C8 H8B 0.9900
C8 C9 1.53(2)
C9 H9A 0.9900
C9 H9B 0.9900
C9 C10 1.51(2)
C10 H10 1.0000
C11 C12 1.443(16)
C11 C14 1.334(16)
C13 H13 1.0000
C13 C14 1.498(17)
C13 C15 1.496(19)
C14 H14 0.9500
C15 H15A 0.9800
C15 H15B 0.9800
C15 H15C 0.9800
C16 H16 1.0000
C16 C17 1.532(16)
C17 H17A 0.9900
C17 H17B 0.9900
C17 C18 1.50(2)
C18 H18A 0.9900
C18 H18B 0.9900
C18 C19 1.49(2)
C19 H19A 0.9900
C19 H19B 0.9900
C19 C20 1.479(16)
C20 H20 1.0000
C20 C21 1.48(2)
C21 H21A 0.9800
C21 H21B 0.9800
C21 H21C 0.9800
C22 H22A 0.9900
C22 H22B 0.9900
C22 C23 1.55(3)
C26 H26 0.9500
C26 C25 1.3900
C26 C27 1.3900
C25 H25 0.9500
C25 C24 1.3900
C24 H24 0.9500
C24 C23 1.3900
C23 C28 1.3900
C28 H28 0.9500
C28 C27 1.3900
C27 H27 0.9500
C22A H22C 0.9900
C22A H22D 0.9900
C22A C23A 1.56(3)
C23A C24A 1.3900
C23A C28A 1.3900
C24A H24A 0.9500
C24A C25A 1.3900
C25A H25A 0.9500
C25A C26A 1.3900
C26A H26A 0.9500
C26A C27A 1.3900
C27A H27A 0.9500
C27A C28A 1.3900
C28A H28A 0.9500
C22B H22E 0.9900
C22B H22F 0.9900
C22B C23B 1.56(3)
C23B C24B 1.3900
C23B C28B 1.3900
C24B H24B 0.9500
C24B C25B 1.3900
C25B H25B 0.9500
C25B C26B 1.3900
C26B H26B 0.9500
C26B C27B 1.3900
C27B H27B 0.9500
C27B C28B 1.3900
C28B H28B 0.9500
O1S H1S 0.8400
O1S C1S 1.34(7)
C1S H1SA 0.9800
C1S H1SB 0.9800
C1S H1SC 0.9800

loop_
_geom_torsion_atom_site_label_1
_geom_torsion_atom_site_label_2
_geom_torsion_atom_site_label_3
_geom_torsion_atom_site_label_4
_geom_torsion
O1 C13 C14 C11 1.1(17)
O3 C7 C8 C9 -62.8(19)
O3 C22 C23 C24 -121(3)
O3 C22 C23 C28 69(4)
O3 C22A C23A C24A 113(5)
O3 C22A C23A C28A -60(7)
O3 C22B C23B C24B -55(5)
O3 C22B C23B C28B 124(4)
N1 C16 C17 C18 -57.5(12)
C1 C2 C3 C4 0.7(16)
C1 C2 C16 N1 146.7(8)
C1 C2 C16 C17 -89.1(12)
C1 C11 C12 O1 -178.1(12)
C1 C11 C12 O2 2(3)
C1 C11 C14 C13 175.2(14)
C2 C1 C10 C5 -44.2(13)
C2 C1 C10 C9 -168.5(10)
C2 C1 C11 C12 102.8(14)
C2 C1 C11 C14 -70.4(19)
C2 C3 C4 C5 14.8(16)
C2 C16 C17 C18 176.0(10)
C3 C2 C16 N1 -38.1(13)
C3 C2 C16 C17 86.1(14)
C3 C4 C5 C6 -166.8(11)
C3 C4 C5 C10 -43.9(14)
C4 C5 C6 C7 179.2(13)
C4 C5 C10 C1 59.4(14)
C4 C5 C10 C9 -176.4(12)
C5 C6 C7 O3 59.9(19)
C5 C6 C7 C8 -57(2)
C6 C5 C10 C1 -178.2(12)
C6 C5 C10 C9 -54.0(16)
C6 C7 C8 C9 57(2)
C7 O3 C22 C23 54(4)
C7 O3 C22A C23A -169(3)
C7 O3 C22B C23B 154(3)
C7 C8 C9 C10 -56(2)
C8 C9 C10 C1 178.1(12)
C8 C9 C10 C5 53.4(17)
C10 C1 C2 C3 14.3(13)
C10 C1 C2 C16 -170.5(9)
C10 C1 C11 C12 -131.8(13)
C10 C1 C11 C14 55(2)
C10 C5 C6 C7 57.2(18)
C11 C1 C2 C3 139.0(10)
C11 C1 C2 C16 -45.7(11)
C11 C1 C10 C5 -169.1(10)
C11 C1 C10 C9 66.6(14)
C12 O1 C13 C14 -3.2(16)
C12 O1 C13 C15 -126.5(14)
C12 C11 C14 C13 1.3(18)
C13 O1 C12 O2 -175.5(17)
C13 O1 C12 C11 4.2(17)
C14 C11 C12 O1 -3.4(18)
C14 C11 C12 O2 176.3(18)
C15 C13 C14 C11 122.2(16)
C16 N1 C20 C19 -58.3(14)
C16 N1 C20 C21 177.5(9)
C16 C2 C3 C4 -174.2(10)
C16 C17 C18 C19 55.4(14)
C17 C18 C19 C20 -54.0(15)
C18 C19 C20 N1 53.6(15)
C18 C19 C20 C21 174.7(10)
C20 N1 C16 C2 -173.4(8)
C20 N1 C16 C17 59.8(11)
C22 O3 C7 C6 77(2)
C22 O3 C7 C8 -165(2)
C22 O3 C22A C23A -61(5)
C22 O3 C22B C23B 92(7)
C22 C23 C28 C27 170(3)
C26 C25 C24 C23 0.0
C25 C26 C27 C28 0.0
C25 C24 C23 C22 -170(3)
C25 C24 C23 C28 0.0
C24 C23 C28 C27 0.0
C23 C28 C27 C26 0.0
C27 C26 C25 C24 0.0
C22A O3 C7 C6 175(3)
C22A O3 C7 C8 -67(4)
C22A O3 C22 C23 -65(4)
C22A O3 C22B C23B 22(5)
C22A C23A C24A C25A -173(4)
C22A C23A C28A C27A 172(5)
C23A C24A C25A C26A 0.0
C24A C23A C28A C27A 0.0
C24A C25A C26A C27A 0.0
C25A C26A C27A C28A 0.0
C26A C27A C28A C23A 0.0
C28A C23A C24A C25A 0.0
C22B O3 C7 C6 51(4)
C22B O3 C7 C8 169(3)
C22B O3 C22 C23 -176(9)
C22B O3 C22A C23A -34(6)
C22B C23B C24B C25B 179(4)
C22B C23B C28B C27B -179(3)
C23B C24B C25B C26B 0.0
C24B C23B C28B C27B 0.0
C24B C25B C26B C27B 0.0
C25B C26B C27B C28B 0.0
C26B C27B C28B C23B 0.0
C28B C23B C24B C25B 0.0
